data_4034911
loop_
_publ_author_name
'Tulichala, R. N. Prasad'
'Shankar, Mallepalli'
'Swamy, K. C. Kumara'

_publ_section_title
;
 Palladium-Catalyzed Decarboxylative ortho-Amidation of
 Indole-3-carboxylic Acids with Isothiocyanates Using Carboxyl as a
 Deciduous Directing Group.
;
_journal_issue 8
_journal_name_full 'The Journal of organic chemistry'
_journal_page_first 4375
_journal_page_last 4383
_journal_paper_doi 10.1021/acs.joc.8b00042
_journal_volume 83
_journal_year 2018
_chemical_formula_sum 'C52 H42 N6 O4'
_chemical_formula_weight 814.92
_space_group_crystal_system monoclinic
_space_group_IT_number 15
_space_group_name_Hall '-C 2yc'
_space_group_name_H-M_alt 'C 1 2/c 1'
_atom_sites_solution_hydrogens geom
_atom_sites_solution_primary direct
_atom_sites_solution_secondary difmap
_audit_creation_method SHELXL-97
_cell_angle_alpha 90.00
_cell_angle_beta 99.023(3)
_cell_angle_gamma 90.00
_cell_formula_units_Z 8
_cell_length_a 17.005(3)
_cell_length_b 15.917(2)
_cell_length_c 30.298(5)
_cell_measurement_reflns_used 5987
_cell_measurement_temperature 298(2)
_cell_measurement_theta_max 28.356
_cell_measurement_theta_min 0.974
_cell_volume 8099(2)
_computing_structure_refinement 'SHELXL-97 (Sheldrick, 1997)'
_computing_structure_solution 'SHELXS-97 (Sheldrick, 1990)'
_diffrn_ambient_temperature 298(2)
_diffrn_measured_fraction_theta_full 1.000
_diffrn_measured_fraction_theta_max 1.000
_diffrn_measurement_device_type 'multiwire proportional'
_diffrn_measurement_method 'phi and omega scans'
_diffrn_radiation_monochromator graphite
_diffrn_radiation_source 'fine-focus sealed tube'
_diffrn_radiation_type MoK\a
_diffrn_radiation_wavelength 0.71073
_diffrn_reflns_av_R_equivalents 0.0555
_diffrn_reflns_av_sigmaI/netI 0.0411
_diffrn_reflns_limit_h_max 20
_diffrn_reflns_limit_h_min -20
_diffrn_reflns_limit_k_max 18
_diffrn_reflns_limit_k_min -18
_diffrn_reflns_limit_l_max 36
_diffrn_reflns_limit_l_min -36
_diffrn_reflns_number 38496
_diffrn_reflns_theta_full 25.00
_diffrn_reflns_theta_max 25.00
_diffrn_reflns_theta_min 1.36
_exptl_absorpt_coefficient_mu 0.086
_exptl_absorpt_correction_type none
_exptl_crystal_colour colorless
_exptl_crystal_density_diffrn 1.337
_exptl_crystal_density_method 'not measured'
_exptl_crystal_description block
_exptl_crystal_F_000 3424
_exptl_crystal_size_max 0.31
_exptl_crystal_size_mid 0.30
_exptl_crystal_size_min 0.29
_refine_diff_density_max 0.256
_refine_diff_density_min -0.276
_refine_diff_density_rms 0.066
_refine_ls_extinction_method none
_refine_ls_goodness_of_fit_ref 1.095
_refine_ls_hydrogen_treatment mixed
_refine_ls_matrix_type full
_refine_ls_number_parameters 573
_refine_ls_number_reflns 7120
_refine_ls_number_restraints 0
_refine_ls_restrained_S_all 1.095
_refine_ls_R_factor_all 0.1129
_refine_ls_R_factor_gt 0.0759
_refine_ls_shift/su_max 0.001
_refine_ls_shift/su_mean 0.000
_refine_ls_structure_factor_coef Fsqd
_refine_ls_weighting_details 'calc w=1/[\s^2^(Fo^2^)+(0.0735P)^2^+5.9936P] where P=(Fo^2^+2Fc^2^)/3'
_refine_ls_weighting_scheme calc
_refine_ls_wR_factor_gt 0.1639
_refine_ls_wR_factor_ref 0.1822
_reflns_number_gt 4851
_reflns_number_total 7120
_reflns_threshold_expression >2sigma(I)
_cod_data_source_file jo8b00042_si_002.cif
_cod_data_source_block compd7
_cod_original_sg_symbol_H-M 'C 2/c'
_cod_database_code 4034911

loop_
_symmetry_equiv_pos_as_xyz
'x, y, z'
'-x, y, -z+1/2'
'x+1/2, y+1/2, z'
'-x+1/2, y+1/2, -z+1/2'
'-x, -y, -z'
'x, -y, z-1/2'
'-x+1/2, -y+1/2, -z'
'x+1/2, -y+1/2, z-1/2'

loop_
_atom_site_label
_atom_site_type_symbol
_atom_site_fract_x
_atom_site_fract_y
_atom_site_fract_z
_atom_site_U_iso_or_equiv
_atom_site_adp_type
_atom_site_occupancy
_atom_site_symmetry_multiplicity
_atom_site_calc_flag
_atom_site_refinement_flags
_atom_site_disorder_assembly
_atom_site_disorder_group
N2 N 0.38145(14) 0.57666(14) 1.04702(8) 0.0474(6) Uani 1 1 d . . .
O1 O 0.36078(14) 0.43833(12) 1.02934(7) 0.0633(6) Uani 1 1 d . . .
C10 C 0.39567(17) 0.62448(18) 1.12437(10) 0.0492(7) Uani 1 1 d . . .
N3 N 0.40360(14) 0.72339(14) 1.07092(8) 0.0535(6) Uani 1 1 d . . .
C11 C 0.39332(16) 0.63928(17) 1.07935(10) 0.0469(7) Uani 1 1 d . . .
N1 N 0.36099(16) 0.40079(15) 1.12439(9) 0.0596(7) Uani 1 1 d . . .
C14 C 0.37570(17) 0.59120(17) 0.99966(9) 0.0449(7) Uani 1 1 d . . .
C13 C 0.36994(18) 0.49253(18) 1.05884(10) 0.0507(7) Uani 1 1 d . . .
C9 C 0.38461(17) 0.53987(18) 1.13830(9) 0.0500(7) Uani 1 1 d . . .
C8 C 0.37120(17) 0.47855(17) 1.10544(10) 0.0492(7) Uani 1 1 d . . .
C20 C 0.30246(18) 0.60076(18) 0.97415(10) 0.0532(8) Uani 1 1 d . . .
H20 H 0.2572 0.6007 0.9878 0.064 Uiso 1 1 calc R . .
C23 C 0.40885(18) 0.70542(19) 1.14585(10) 0.0559(8) Uani 1 1 d . . .
C16 C 0.4354(2) 0.5999(2) 0.93375(12) 0.0660(9) Uani 1 1 d . . .
H16 H 0.4806 0.6000 0.9200 0.079 Uiso 1 1 calc R . .
C22 C 0.41359(18) 0.76394(19) 1.11192(11) 0.0577(8) Uani 1 1 d . . .
C19 C 0.2949(2) 0.61044(19) 0.92876(10) 0.0584(8) Uani 1 1 d . . .
H19 H 0.2448 0.6177 0.9119 0.070 Uiso 1 1 calc R . .
C17 C 0.3610(2) 0.60942(18) 0.90827(11) 0.0602(9) Uani 1 1 d . A .
C15 C 0.44291(18) 0.59022(18) 0.97939(11) 0.0554(8) Uani 1 1 d . . .
H15 H 0.4929 0.5831 0.9964 0.066 Uiso 1 1 calc R . .
C6 C 0.3694(2) 0.4115(2) 1.16945(12) 0.0693(10) Uani 1 1 d . . .
C7 C 0.3446(2) 0.32031(19) 1.10202(12) 0.0753(10) Uani 1 1 d . . .
H7A H 0.3937 0.2908 1.1016 0.113 Uiso 1 1 calc R . .
H7B H 0.3187 0.3295 1.0719 0.113 Uiso 1 1 calc R . .
H7C H 0.3107 0.2875 1.1178 0.113 Uiso 1 1 calc R . .
C1 C 0.3844(2) 0.4969(2) 1.17988(11) 0.0671(10) Uani 1 1 d . . .
C21 C 0.4024(2) 0.7686(2) 1.02946(12) 0.0796(11) Uani 1 1 d . . .
H21A H 0.4455 0.7496 1.0150 0.119 Uiso 1 1 calc R . .
H21B H 0.4082 0.8276 1.0356 0.119 Uiso 1 1 calc R . .
H21C H 0.3527 0.7586 1.0103 0.119 Uiso 1 1 calc R . .
C24 C 0.4157(2) 0.7343(2) 1.18957(12) 0.0753(10) Uani 1 1 d . . .
H24 H 0.4120 0.6971 1.2128 0.090 Uiso 1 1 calc R . .
C27 C 0.4263(2) 0.8494(2) 1.12042(14) 0.0747(10) Uani 1 1 d . . .
H27 H 0.4294 0.8873 1.0974 0.090 Uiso 1 1 calc R . .
C25 C 0.4279(3) 0.8187(3) 1.19812(15) 0.0914(13) Uani 1 1 d . . .
H25 H 0.4323 0.8381 1.2274 0.110 Uiso 1 1 calc R . .
C26 C 0.4339(3) 0.8753(3) 1.16385(17) 0.0933(13) Uani 1 1 d . . .
H26 H 0.4432 0.9317 1.1706 0.112 Uiso 1 1 calc R . .
C4 C 0.3816(5) 0.3759(3) 1.24539(17) 0.168(3) Uani 1 1 d . . .
H4 H 0.3817 0.3363 1.2680 0.201 Uiso 1 1 calc R . .
C5 C 0.3676(3) 0.3501(3) 1.20219(14) 0.1099(17) Uani 1 1 d . . .
H5 H 0.3572 0.2941 1.1947 0.132 Uiso 1 1 calc R . .
C3 C 0.3959(5) 0.4599(4) 1.25677(16) 0.193(4) Uani 1 1 d . . .
H3 H 0.4050 0.4753 1.2867 0.231 Uiso 1 1 calc R . .
C2 C 0.3967(4) 0.5201(3) 1.22459(14) 0.128(2) Uani 1 1 d . . .
H2 H 0.4053 0.5761 1.2326 0.153 Uiso 1 1 calc R . .
O3 O 0.15010(13) 0.57055(12) 0.02220(7) 0.0597(6) Uani 1 1 d . . .
C41 C 0.12396(17) 0.42005(17) -0.01437(10) 0.0466(7) Uani 1 1 d . . .
N5 N 0.13683(13) 0.43039(13) 0.03383(8) 0.0465(6) Uani 1 1 d . . .
C37 C 0.14019(17) 0.37387(17) 0.10900(10) 0.0472(7) Uani 1 1 d . . .
N4 N 0.17732(15) 0.59726(14) 0.11937(9) 0.0536(6) Uani 1 1 d . . .
C40 C 0.15106(16) 0.51299(17) 0.04953(10) 0.0460(7) Uani 1 1 d . . .
C35 C 0.16265(16) 0.52140(17) 0.09676(10) 0.0466(7) Uani 1 1 d . . .
C38 C 0.13350(17) 0.36432(16) 0.06334(10) 0.0458(7) Uani 1 1 d . . .
O4 O 0.09694(14) 0.38412(15) -0.15062(7) 0.0746(7) Uani 1 1 d . . .
N6 N 0.12311(14) 0.28072(14) 0.05117(8) 0.0515(6) Uani 1 1 d . . .
C36 C 0.15433(17) 0.45716(17) 0.12692(10) 0.0489(7) Uani 1 1 d . . .
C47 C 0.18848(18) 0.41738(18) -0.03670(10) 0.0516(7) Uani 1 1 d . . .
H47 H 0.2397 0.4233 -0.0210 0.062 Uiso 1 1 calc R . .
C33 C 0.17816(19) 0.58223(19) 0.16356(11) 0.0583(8) Uani 1 1 d . . .
C43 C 0.03678(19) 0.4017(2) -0.08354(11) 0.0598(8) Uani 1 1 d . . .
H43 H -0.0146 0.3967 -0.0993 0.072 Uiso 1 1 calc R . .
C44 C 0.1011(2) 0.39707(18) -0.10587(10) 0.0553(8) Uani 1 1 d . . .
C28 C 0.16246(19) 0.49586(19) 0.17024(10) 0.0568(8) Uani 1 1 d . . .
C46 C 0.17713(19) 0.40603(19) -0.08194(10) 0.0563(8) Uani 1 1 d . . .
H46 H 0.2209 0.4043 -0.0969 0.068 Uiso 1 1 calc R . .
C49 C 0.12293(17) 0.23560(18) 0.09047(11) 0.0511(7) Uani 1 1 d . . .
C48 C 0.1270(2) 0.2397(2) 0.00892(11) 0.0713(10) Uani 1 1 d . . .
H48A H 0.0794 0.2519 -0.0117 0.107 Uiso 1 1 calc R . .
H48B H 0.1316 0.1801 0.0134 0.107 Uiso 1 1 calc R . .
H48C H 0.1725 0.2600 -0.0030 0.107 Uiso 1 1 calc R . .
C50 C 0.13392(18) 0.29056(18) 0.12693(10) 0.0524(8) Uani 1 1 d . . .
C34 C 0.1895(2) 0.67977(18) 0.10059(12) 0.0696(10) Uani 1 1 d . . .
H34A H 0.2341 0.7068 0.1183 0.104 Uiso 1 1 calc R . .
H34B H 0.1426 0.7134 0.1006 0.104 Uiso 1 1 calc R . .
H34C H 0.1997 0.6734 0.0705 0.104 Uiso 1 1 calc R . .
C42 C 0.04833(18) 0.41356(19) -0.03772(11) 0.0567(8) Uani 1 1 d . . .
H42 H 0.0047 0.4172 -0.0227 0.068 Uiso 1 1 calc R . .
C51 C 0.1383(2) 0.2567(2) 0.16957(12) 0.0715(10) Uani 1 1 d . . .
H51 H 0.1467 0.2913 0.1946 0.086 Uiso 1 1 calc R . .
C53 C 0.1177(2) 0.1184(2) 0.13739(14) 0.0768(11) Uani 1 1 d . . .
H53 H 0.1119 0.0609 0.1416 0.092 Uiso 1 1 calc R . .
C32 C 0.1890(2) 0.6387(2) 0.19945(13) 0.0759(10) Uani 1 1 d . . .
H32 H 0.2007 0.6949 0.1951 0.091 Uiso 1 1 calc R . .
C54 C 0.11407(19) 0.14891(19) 0.09519(12) 0.0627(9) Uani 1 1 d . . .
H54 H 0.1060 0.1135 0.0705 0.075 Uiso 1 1 calc R . .
C29 C 0.1559(2) 0.4688(2) 0.21326(11) 0.0780(11) Uani 1 1 d . . .
H29 H 0.1453 0.4126 0.2185 0.094 Uiso 1 1 calc R . .
C52 C 0.1298(2) 0.1705(2) 0.17408(13) 0.0837(12) Uani 1 1 d . . .
H52 H 0.1322 0.1475 0.2025 0.100 Uiso 1 1 calc R . .
C30 C 0.1652(3) 0.5253(3) 0.24775(12) 0.0943(13) Uani 1 1 d . . .
H30 H 0.1601 0.5069 0.2763 0.113 Uiso 1 1 calc R . .
C31 C 0.1820(3) 0.6092(3) 0.24120(13) 0.0913(13) Uani 1 1 d . . .
H31 H 0.1886 0.6459 0.2654 0.110 Uiso 1 1 calc R . .
C45 C 0.0210(2) 0.3693(3) -0.17646(12) 0.0927(13) Uani 1 1 d . . .
H45A H 0.0271 0.3597 -0.2070 0.139 Uiso 1 1 calc R . .
H45B H -0.0125 0.4173 -0.1747 0.139 Uiso 1 1 calc R . .
H45C H -0.0028 0.3208 -0.1651 0.139 Uiso 1 1 calc R . .
C18A C 0.2742(3) 0.6094(3) 0.83641(15) 0.0739(15) Uani 0.70 1 d P A 1
H18A H 0.2769 0.6159 0.8052 0.111 Uiso 1 1 calc R A 1
H18B H 0.2404 0.6521 0.8456 0.111 Uiso 1 1 calc R A 1
H18C H 0.2530 0.5550 0.8415 0.111 Uiso 1 1 calc R A 1
C18B C 0.4508(9) 0.6344(10) 0.8494(5) 0.103(5) Uani 0.30 1 d P B 2
O2 O 0.35722(16) 0.61760(15) 0.86312(7) 0.0789(7) Uani 1 1 d . . .

loop_
_atom_site_aniso_label
_atom_site_aniso_U_11
_atom_site_aniso_U_22
_atom_site_aniso_U_33
_atom_site_aniso_U_23
_atom_site_aniso_U_13
_atom_site_aniso_U_12
N2 0.0549(15) 0.0402(13) 0.0450(14) 0.0013(11) 0.0014(11) 0.0028(11)
O1 0.0880(17) 0.0443(12) 0.0525(13) -0.0055(10) -0.0047(11) 0.0013(11)
C10 0.0493(18) 0.0471(17) 0.0503(19) -0.0031(14) 0.0047(14) 0.0061(13)
N3 0.0583(16) 0.0405(14) 0.0619(17) 0.0030(12) 0.0096(13) 0.0011(11)
C11 0.0419(17) 0.0402(16) 0.0574(19) -0.0002(14) 0.0046(14) 0.0032(12)
N1 0.0769(19) 0.0425(15) 0.0610(18) 0.0050(12) 0.0158(14) 0.0062(12)
C14 0.0438(18) 0.0406(16) 0.0498(18) 0.0008(13) 0.0055(14) 0.0007(12)
C13 0.0522(19) 0.0428(17) 0.0528(19) -0.0027(14) -0.0049(15) 0.0041(13)
C9 0.0500(18) 0.0513(18) 0.0491(18) -0.0001(14) 0.0090(14) 0.0085(14)
C8 0.0519(18) 0.0412(16) 0.0533(19) 0.0017(14) 0.0043(14) 0.0063(13)
C20 0.0439(18) 0.0606(19) 0.056(2) 0.0085(15) 0.0098(15) -0.0004(14)
C23 0.055(2) 0.0515(18) 0.060(2) -0.0105(16) 0.0055(16) 0.0041(15)
C16 0.072(3) 0.058(2) 0.076(3) 0.0066(17) 0.037(2) 0.0082(17)
C22 0.052(2) 0.0473(18) 0.073(2) -0.0099(17) 0.0073(16) 0.0032(14)
C19 0.059(2) 0.061(2) 0.052(2) 0.0054(15) -0.0032(16) -0.0064(15)
C17 0.091(3) 0.0413(17) 0.050(2) 0.0014(14) 0.017(2) 0.0057(16)
C15 0.0430(18) 0.0514(18) 0.071(2) 0.0042(16) 0.0064(16) 0.0043(14)
C6 0.094(3) 0.054(2) 0.066(2) 0.0097(17) 0.032(2) 0.0110(18)
C7 0.098(3) 0.0423(19) 0.086(3) 0.0022(17) 0.016(2) 0.0005(17)
C1 0.091(3) 0.060(2) 0.056(2) -0.0015(16) 0.0291(19) 0.0082(18)
C21 0.112(3) 0.047(2) 0.082(3) 0.0113(18) 0.022(2) 0.0016(19)
C24 0.089(3) 0.067(2) 0.068(2) -0.0179(19) 0.007(2) 0.0057(19)
C27 0.073(3) 0.054(2) 0.099(3) -0.012(2) 0.018(2) -0.0019(17)
C25 0.099(3) 0.085(3) 0.088(3) -0.038(3) 0.008(2) -0.001(2)
C26 0.101(3) 0.062(3) 0.118(4) -0.035(3) 0.023(3) -0.012(2)
C4 0.346(10) 0.094(4) 0.086(4) 0.022(3) 0.108(5) 0.013(5)
C5 0.187(5) 0.071(3) 0.087(3) 0.017(2) 0.069(3) 0.010(3)
C3 0.425(12) 0.105(4) 0.068(3) -0.003(3) 0.102(5) -0.018(6)
C2 0.247(7) 0.082(3) 0.066(3) -0.003(2) 0.063(3) 0.000(3)
O3 0.0759(15) 0.0433(12) 0.0653(14) 0.0124(10) 0.0275(11) 0.0020(10)
C41 0.0481(18) 0.0402(16) 0.0516(18) 0.0051(13) 0.0078(15) 0.0044(13)
N5 0.0503(15) 0.0391(13) 0.0522(15) 0.0036(11) 0.0143(11) 0.0025(10)
C37 0.0531(19) 0.0392(16) 0.0505(19) 0.0068(13) 0.0123(14) 0.0074(13)
N4 0.0594(17) 0.0401(14) 0.0619(18) -0.0006(12) 0.0108(13) 0.0007(11)
C40 0.0440(17) 0.0388(16) 0.059(2) 0.0035(14) 0.0203(14) 0.0030(12)
C35 0.0444(17) 0.0373(15) 0.0599(19) 0.0007(14) 0.0139(14) 0.0060(12)
C38 0.0461(17) 0.0353(15) 0.0568(19) 0.0038(13) 0.0107(14) 0.0038(12)
O4 0.0768(17) 0.0938(18) 0.0511(14) -0.0038(12) 0.0035(12) 0.0086(13)
N6 0.0593(16) 0.0408(14) 0.0549(16) 0.0010(12) 0.0103(12) 0.0033(11)
C36 0.0517(18) 0.0429(16) 0.0528(18) 0.0055(14) 0.0101(14) 0.0082(13)
C47 0.0433(18) 0.0564(18) 0.055(2) 0.0037(15) 0.0079(15) 0.0013(14)
C33 0.059(2) 0.0518(19) 0.063(2) -0.0078(16) 0.0057(16) 0.0041(15)
C43 0.0465(19) 0.070(2) 0.060(2) -0.0005(17) -0.0003(16) 0.0079(15)
C44 0.061(2) 0.0506(18) 0.054(2) 0.0037(15) 0.0081(17) 0.0073(15)
C28 0.063(2) 0.0519(19) 0.054(2) 0.0023(15) 0.0039(16) 0.0116(15)
C46 0.050(2) 0.062(2) 0.058(2) 0.0003(16) 0.0150(16) -0.0001(15)
C49 0.0441(18) 0.0422(16) 0.067(2) 0.0047(15) 0.0074(15) 0.0044(13)
C48 0.096(3) 0.0479(19) 0.070(2) -0.0099(17) 0.016(2) 0.0003(17)
C50 0.0535(19) 0.0452(17) 0.060(2) 0.0100(15) 0.0140(15) 0.0075(14)
C34 0.079(2) 0.0413(18) 0.090(3) -0.0011(17) 0.020(2) -0.0078(16)
C42 0.0438(19) 0.062(2) 0.067(2) 0.0044(16) 0.0158(16) 0.0091(15)
C51 0.099(3) 0.053(2) 0.065(2) 0.0107(17) 0.023(2) 0.0079(18)
C53 0.088(3) 0.0444(19) 0.101(3) 0.017(2) 0.026(2) 0.0031(18)
C32 0.087(3) 0.060(2) 0.078(3) -0.0152(19) 0.001(2) 0.0024(19)
C54 0.064(2) 0.0445(18) 0.080(2) 0.0049(17) 0.0110(18) 0.0023(15)
C29 0.114(3) 0.064(2) 0.054(2) 0.0049(18) 0.008(2) 0.016(2)
C52 0.122(4) 0.056(2) 0.078(3) 0.026(2) 0.030(2) 0.009(2)
C30 0.141(4) 0.087(3) 0.052(2) -0.003(2) 0.005(2) 0.017(3)
C31 0.120(4) 0.086(3) 0.063(3) -0.020(2) -0.003(2) 0.013(3)
C45 0.093(3) 0.111(3) 0.065(2) -0.015(2) -0.015(2) 0.004(2)
C18A 0.093(4) 0.088(4) 0.038(3) -0.002(2) 0.002(3) -0.011(3)
C18B 0.084(10) 0.136(13) 0.092(10) 0.000(9) 0.031(8) -0.017(9)
O2 0.110(2) 0.0810(17) 0.0499(14) 0.0036(12) 0.0247(14) 0.0156(14)

loop_
_atom_type_symbol
_atom_type_description
_atom_type_scat_dispersion_real
_atom_type_scat_dispersion_imag
_atom_type_scat_source
C C 0.0033 0.0016 'International Tables Vol C Tables 4.2.6.8 and 6.1.1.4'
H H 0.0000 0.0000 'International Tables Vol C Tables 4.2.6.8 and 6.1.1.4'
N N 0.0061 0.0033 'International Tables Vol C Tables 4.2.6.8 and 6.1.1.4'
O O 0.0106 0.0060 'International Tables Vol C Tables 4.2.6.8 and 6.1.1.4'

loop_
_geom_angle_atom_site_label_1
_geom_angle_atom_site_label_2
_geom_angle_atom_site_label_3
_geom_angle
C11 N2 C13 120.9(2)
C11 N2 C14 124.5(2)
C13 N2 C14 114.5(2)
C11 C10 C9 117.9(3)
C11 C10 C23 105.8(3)
C9 C10 C23 136.4(3)
C11 N3 C22 106.7(2)
C11 N3 C21 131.3(3)
C22 N3 C21 122.0(3)
C10 C11 N3 111.4(3)
C10 C11 N2 123.6(3)
N3 C11 N2 125.1(3)
C6 N1 C8 107.6(3)
C6 N1 C7 124.1(3)
C8 N1 C7 128.3(3)
C20 C14 C15 119.6(3)
C20 C14 N2 119.6(3)
C15 C14 N2 120.6(3)
O1 C13 N2 119.2(3)
O1 C13 C8 126.0(3)
N2 C13 C8 114.8(2)
C8 C9 C10 117.7(3)
C8 C9 C1 105.8(3)
C10 C9 C1 136.5(3)
N1 C8 C9 110.4(3)
N1 C8 C13 124.4(3)
C9 C8 C13 125.2(3)
C14 C20 C19 120.9(3)
C24 C23 C22 118.3(3)
C24 C23 C10 135.1(3)
C22 C23 C10 106.6(3)
C15 C16 C17 120.4(3)
N3 C22 C27 127.8(3)
N3 C22 C23 109.6(3)
C27 C22 C23 122.6(3)
C17 C19 C20 120.0(3)
O2 C17 C19 122.7(3)
O2 C17 C16 117.8(3)
C19 C17 C16 119.5(3)
C16 C15 C14 119.5(3)
N1 C6 C5 127.9(3)
N1 C6 C1 109.5(3)
C5 C6 C1 122.6(4)
C2 C1 C6 118.0(3)
C2 C1 C9 135.2(3)
C6 C1 C9 106.7(3)
C25 C24 C23 119.3(4)
C26 C27 C22 117.4(4)
C24 C25 C26 121.2(4)
C27 C26 C25 121.2(4)
C5 C4 C3 121.8(4)
C4 C5 C6 117.0(4)
C2 C3 C4 121.1(5)
C3 C2 C1 119.4(5)
C42 C41 C47 120.0(3)
C42 C41 N5 120.6(3)
C47 C41 N5 119.4(3)
C38 N5 C40 120.9(2)
C38 N5 C41 123.2(2)
C40 N5 C41 115.9(2)
C38 C37 C36 117.6(2)
C38 C37 C50 106.1(2)
C36 C37 C50 136.3(3)
C33 N4 C35 107.8(2)
C33 N4 C34 124.3(3)
C35 N4 C34 127.9(3)
O3 C40 N5 119.0(3)
O3 C40 C35 126.3(3)
N5 C40 C35 114.7(2)
N4 C35 C36 110.1(3)
N4 C35 C40 124.3(2)
C36 C35 C40 125.4(3)
C37 C38 N6 111.1(2)
C37 C38 N5 123.9(2)
N6 C38 N5 125.0(3)
C44 O4 C45 118.4(3)
C38 N6 C49 106.6(2)
C38 N6 C48 130.3(3)
C49 N6 C48 122.1(2)
C35 C36 C28 106.2(3)
C35 C36 C37 117.2(3)
C28 C36 C37 136.6(3)
C46 C47 C41 119.9(3)
N4 C33 C32 129.2(3)
N4 C33 C28 109.7(3)
C32 C33 C28 121.0(3)
C44 C43 C42 120.1(3)
O4 C44 C43 125.2(3)
O4 C44 C46 115.8(3)
C43 C44 C46 119.0(3)
C29 C28 C33 118.5(3)
C29 C28 C36 135.3(3)
C33 C28 C36 106.1(3)
C47 C46 C44 120.8(3)
N6 C49 C54 127.7(3)
N6 C49 C50 109.6(2)
C54 C49 C50 122.7(3)
C51 C50 C49 118.2(3)
C51 C50 C37 135.2(3)
C49 C50 C37 106.6(3)
C41 C42 C43 120.1(3)
C52 C51 C50 118.9(3)
C54 C53 C52 121.5(3)
C31 C32 C33 118.4(4)
C53 C54 C49 117.4(3)
C30 C29 C28 119.6(4)
C53 C52 C51 121.4(3)
C29 C30 C31 121.7(4)
C32 C31 C30 120.8(4)
C17 O2 C18A 114.8(3)

loop_
_geom_bond_atom_site_label_1
_geom_bond_atom_site_label_2
_geom_bond_distance
N2 C11 1.390(3)
N2 C13 1.408(4)
N2 C14 1.442(3)
O1 C13 1.234(3)
C10 C11 1.379(4)
C10 C9 1.433(4)
C10 C23 1.445(4)
N3 C11 1.379(3)
N3 C22 1.387(4)
N3 C21 1.445(4)
N1 C6 1.361(4)
N1 C8 1.387(4)
N1 C7 1.456(4)
C14 C20 1.367(4)
C14 C15 1.380(4)
C13 C8 1.426(4)
C9 C8 1.387(4)
C9 C1 1.434(4)
C20 C19 1.370(4)
C23 C24 1.390(4)
C23 C22 1.399(4)
C16 C15 1.377(4)
C16 C17 1.382(5)
C22 C27 1.396(4)
C19 C17 1.368(5)
C17 O2 1.366(4)
C6 C5 1.397(5)
C6 C1 1.409(5)
C1 C2 1.388(5)
C24 C25 1.377(5)
C27 C26 1.365(5)
C25 C26 1.390(6)
C4 C5 1.356(6)
C4 C3 1.393(7)
C3 C2 1.369(6)
O3 C40 1.233(3)
C41 C42 1.371(4)
C41 C47 1.377(4)
C41 N5 1.452(4)
N5 C38 1.387(3)
N5 C40 1.406(3)
C37 C38 1.378(4)
C37 C36 1.438(4)
C37 C50 1.443(4)
N4 C33 1.358(4)
N4 C35 1.391(3)
N4 C34 1.459(4)
C40 C35 1.420(4)
C35 C36 1.393(4)
C38 N6 1.385(3)
O4 C44 1.362(4)
O4 C45 1.420(4)
N6 C49 1.391(4)
N6 C48 1.447(4)
C36 C28 1.437(4)
C47 C46 1.366(4)
C33 C32 1.401(4)
C33 C28 1.421(4)
C43 C44 1.376(4)
C43 C42 1.384(4)
C44 C46 1.386(4)
C28 C29 1.394(4)
C49 C54 1.398(4)
C49 C50 1.398(4)
C50 C51 1.391(4)
C51 C52 1.389(5)
C53 C54 1.360(5)
C53 C52 1.377(5)
C32 C31 1.372(5)
C29 C30 1.369(5)
C30 C31 1.387(6)
C18A O2 1.518(5)
